data_4135524
loop_
_publ_author_name
'Li, Jun'
'Daniliuc, Constantin G.'
'Kartha, Kalathil K.'
'Fern\'andez, Gustavo'
'Kehr, Gerald'
'Erker, Gerhard'

_publ_section_title
;
 Introducing the Dihydro-1,3-azaboroles: Convenient Entry by a
 Three-Component Reaction, Synthetic and Photophysical Application
;
_journal_name_full 'Journal of the American Chemical Society'
_journal_paper_doi 10.1021/jacs.0c12236
_journal_year 2021
_chemical_formula_sum 'C36 H30 B F9 N2 O'
_chemical_formula_weight 688.43
_space_group_crystal_system orthorhombic
_space_group_IT_number 29
_space_group_name_Hall 'P 2c -2ac'
_space_group_name_H-M_alt 'P c a 21'
_atom_sites_solution_hydrogens mixed
_audit_creation_method 'APEX3 v2016.1-0'
_cell_angle_alpha 90
_cell_angle_beta 90
_cell_angle_gamma 90
_cell_formula_units_Z 8
_cell_length_a 22.8203(6)
_cell_length_b 8.8132(3)
_cell_length_c 31.8125(9)
_cell_measurement_reflns_used 9695
_cell_measurement_temperature 100.(2)
_cell_measurement_theta_max 66.6130
_cell_measurement_theta_min 4.1162
_cell_volume 6398.1(3)
_computing_cell_refinement 'SAINT V8.37A (Bruker AXS Inc., 2015)'
_computing_data_collection 'APEX3 v2016.1-0 (Bruker AXS Inc., 2016)'
_computing_data_reduction 'SAINT V8.37A (Bruker AXS Inc., 2015)'
_computing_molecular_graphics 'APEX3 v2016.1-0 (Bruker AXS Inc., 2016)'
_computing_publication_material 'APEX3 v2016.1-0 (Bruker AXS Inc., 2016)'
_computing_structure_refinement 'SHELXL-2014/7 (Sheldrick, 2014)'
_computing_structure_solution 'SHELXL-2014/7 (Sheldrick, 2014)'
_diffrn_ambient_temperature 100.(2)
_diffrn_detector_area_resol_mean 8.3333
_diffrn_measured_fraction_theta_full 0.992
_diffrn_measured_fraction_theta_max 0.992
_diffrn_measurement_device_type 'Kappa CCD APEXII'
_diffrn_measurement_method 'phi / omega scans'
_diffrn_radiation_monochromator graphite
_diffrn_radiation_type CuK\a
_diffrn_radiation_wavelength 1.54178
_diffrn_reflns_av_R_equivalents 0.0507
_diffrn_reflns_av_unetI/netI 0.0355
_diffrn_reflns_limit_h_max 26
_diffrn_reflns_limit_h_min -27
_diffrn_reflns_limit_k_max 10
_diffrn_reflns_limit_k_min -10
_diffrn_reflns_limit_l_max 37
_diffrn_reflns_limit_l_min -36
_diffrn_reflns_number 56281
_diffrn_reflns_theta_full 66.77
_diffrn_reflns_theta_max 66.77
_diffrn_reflns_theta_min 3.87
_diffrn_source 'fine-focus sealed tube'
_diffrn_source_type 'fine-focus sealed tube'
_exptl_absorpt_coefficient_mu 1.054
_exptl_absorpt_correction_T_max 0.92
_exptl_absorpt_correction_T_min 0.77
_exptl_absorpt_correction_type multi-scan
_exptl_absorpt_process_details
;
Bruker AXS (2014). SADABS, Version 2014/5, Bruker AXS Inc., Madison, Wisconsin,
USA.
;
_exptl_crystal_colour yellow
_exptl_crystal_density_diffrn 1.429
_exptl_crystal_density_method 'not measured'
_exptl_crystal_description plate
_exptl_crystal_F_000 2832
_exptl_crystal_size_max 0.200
_exptl_crystal_size_mid 0.200
_exptl_crystal_size_min 0.080
_refine_diff_density_max 0.422
_refine_diff_density_min -0.254
_refine_ls_abs_structure_details
;

Flack x determined using 4228 quotients [(I+)-(I-)]/[(I+)+(I-)]
(Parsons, Flack and Wagner, Acta Cryst. B69 (2013) 249-259).
;
_refine_ls_abs_structure_Flack 0.04(5)
_refine_ls_extinction_method none
_refine_ls_goodness_of_fit_ref 1.029
_refine_ls_hydrogen_treatment mixed
_refine_ls_matrix_type full
_refine_ls_number_parameters 957
_refine_ls_number_reflns 10789
_refine_ls_number_restraints 213
_refine_ls_restrained_S_all 1.209
_refine_ls_R_factor_all 0.0376
_refine_ls_R_factor_gt 0.0330
_refine_ls_shift/su_max 0.002
_refine_ls_shift/su_mean 0.000
_refine_ls_structure_factor_coef Fsqd
_refine_ls_weighting_details 'w=1/[\s^2^(Fo^2^)+(0.0408P)^2^+1.6231P] where P=(Fo^2^+2Fc^2^)/3'
_refine_ls_weighting_scheme calc
_refine_ls_wR_factor_gt 0.0784
_refine_ls_wR_factor_ref 0.0810
_reflns_number_gt 9924
_reflns_number_total 10789
_reflns_threshold_expression 'I > 2\s(I)'
_cod_data_source_file ja0c12236_si_004.cif
_cod_data_source_block erk9733
_cod_database_code 4135524

loop_
_space_group_symop_operation_xyz
'x, y, z'
'-x, -y, z+1/2'
'x+1/2, -y, z'
'-x+1/2, y, z+1/2'

loop_
_atom_site_type_symbol
_atom_site_label
_atom_site_fract_x
_atom_site_fract_y
_atom_site_fract_z
_atom_site_U_iso_or_equiv
_atom_site_adp_type
_atom_site_calc_flag
_atom_site_refinement_flags_adp
_atom_site_refinement_flags_occupancy
_atom_site_refinement_flags_posn
_atom_site_occupancy
_atom_site_disorder_assembly
_atom_site_disorder_group
B B1A 0.45359(14) 0.6223(4) 0.61218(11) 0.0155(7) Uani d . . . 1.0 . .
B B1B 0.20807(14) 0.1166(4) 0.38865(11) 0.0152(7) Uani d . . . 1.0 . .
N N1A 0.48216(11) 0.5532(3) 0.68725(8) 0.0157(5) Uani d . . . 1.0 . .
H H1A 0.5153(18) 0.581(4) 0.6806(12) 0.022(10) Uiso d . . . 1.0 . .
N N2A 0.35537(11) 0.5276(3) 0.59017(9) 0.0138(5) Uani d . . . 1.0 . .
N N1B 0.23572(12) 0.0419(3) 0.31432(8) 0.0172(5) Uani d . . . 1.0 . .
H H1B 0.2681(17) 0.071(4) 0.3207(12) 0.015(9) Uiso d . . . 1.0 . .
N N2B 0.10838(11) 0.0343(3) 0.41130(8) 0.0140(5) Uani d . . . 1.0 . .
O O1A 0.11733(9) 0.2908(3) 0.68268(7) 0.0228(5) Uani d . . . 1.0 . .
O O1B -0.12923(9) -0.2078(3) 0.31837(7) 0.0237(5) Uani d . . . 1.0 . .
C C1A 0.34333(14) 0.4765(3) 0.62960(11) 0.0149(7) Uani d . . . 1.0 . .
C C2A 0.38646(14) 0.4824(3) 0.66059(11) 0.0148(7) Uani d . . . 1.0 . .
H H2A 0.3781 0.4379 0.6871 0.018 Uiso calc U . R 1.0 . .
C C3A 0.44162(12) 0.5503(3) 0.65496(9) 0.0140(6) Uani d . . . 1.0 . .
C C4A 0.40785(12) 0.5971(3) 0.58059(10) 0.0152(6) Uani d . . . 1.0 . .
H H4A 0.4146 0.6297 0.5525 0.018 Uiso calc U . R 1.0 . .
C C11A 0.28368(12) 0.4219(3) 0.64062(9) 0.0144(6) Uani d . . . 1.0 . .
C C12A 0.27677(13) 0.2880(4) 0.66266(10) 0.0185(6) Uani d . . . 1.0 . .
H H12A 0.3104 0.2274 0.6681 0.022 Uiso calc U . R 1.0 . .
C C13A 0.22218(13) 0.2381(4) 0.67732(10) 0.0198(6) Uani d . . . 1.0 . .
H H13A 0.2188 0.1453 0.6923 0.024 Uiso calc U . R 1.0 . .
C C14A 0.17317(13) 0.3265(4) 0.66957(10) 0.0185(6) Uani d . . . 1.0 . .
C C15A 0.17893(13) 0.4613(4) 0.64704(10) 0.0170(6) Uani d . . . 1.0 . .
H H15A 0.1453 0.5216 0.6415 0.02 Uiso calc U . R 1.0 . .
C C16A 0.23314(15) 0.5081(3) 0.63272(11) 0.0156(7) Uani d . . . 1.0 . .
H H16A 0.2363 0.6 0.6173 0.019 Uiso calc U . R 1.0 . .
C C17A 0.10959(14) 0.1469(4) 0.70289(11) 0.0268(7) Uani d . . . 1.0 . .
H H17A 0.1217 0.0656 0.6838 0.04 Uiso calc U . R 1.0 . .
H H17B 0.0682 0.1335 0.7103 0.04 Uiso calc U . R 1.0 . .
H H17C 0.1335 0.1432 0.7284 0.04 Uiso calc U . R 1.0 . .
C C31A 0.51035(12) 0.7232(3) 0.60174(9) 0.0139(6) Uani d . . . 1.0 . .
C C32A 0.51288(12) 0.8790(3) 0.61153(9) 0.0154(6) Uani d . . . 1.0 . .
C C33A 0.56107(13) 0.9695(4) 0.60113(11) 0.0174(6) Uani d . . . 1.0 . .
H H33A 0.561 1.0746 0.6077 0.021 Uiso calc U . R 1.0 . .
C C34A 0.60870(13) 0.9052(4) 0.58124(10) 0.0183(6) Uani d . . . 1.0 . .
C C35A 0.60852(12) 0.7529(3) 0.57059(9) 0.0169(6) Uani d . . . 1.0 . .
H H35A 0.6412 0.7091 0.5567 0.02 Uiso calc U . R 1.0 . .
C C36A 0.55992(12) 0.6649(3) 0.58049(10) 0.0144(6) Uani d . . . 1.0 . .
C C37A 0.46259(14) 0.9562(4) 0.63384(11) 0.0203(7) Uani d . . . 1.0 . .
F F1A 0.41155(8) 0.9414(2) 0.61354(7) 0.0295(4) Uani d . . . 1.0 . .
F F2A 0.45447(9) 0.9002(2) 0.67246(6) 0.0320(5) Uani d . . . 1.0 . .
F F3A 0.47107(9) 1.1052(2) 0.63839(8) 0.0351(5) Uani d . . . 1.0 . .
C C38A 0.66088(15) 1.0007(4) 0.57053(13) 0.0236(8) Uani d U . D 1.0 . .
F F4A 0.65960(12) 1.1360(3) 0.58663(13) 0.0651(13) Uani d U P D 0.899(6) A 1
F F5A 0.71069(10) 0.9360(3) 0.58313(12) 0.0505(10) Uani d U P D 0.899(6) A 1
F F6A 0.66820(15) 1.0147(5) 0.52926(10) 0.0555(12) Uani d U P D 0.899(6) A 1
F F4C 0.6915(11) 1.034(3) 0.6035(6) 0.048(6) Uani d U P D 0.101(6) A 2
F F5C 0.7002(10) 0.940(3) 0.5453(8) 0.047(6) Uani d U P D 0.101(6) A 2
F F6C 0.6484(8) 1.116(2) 0.5473(8) 0.035(6) Uani d U P D 0.101(6) A 2
C C39A 0.55970(15) 0.5014(4) 0.56664(13) 0.0192(8) Uani d . . . 1.0 . .
F F7A 0.61197(8) 0.4573(2) 0.55143(6) 0.0258(4) Uani d . . . 1.0 . .
F F8A 0.52080(9) 0.4779(2) 0.53585(7) 0.0250(4) Uani d . . . 1.0 . .
F F9A 0.54678(8) 0.4044(2) 0.59785(6) 0.0241(4) Uani d . . . 1.0 . .
C C41A 0.47699(14) 0.4788(4) 0.72701(11) 0.0164(7) Uani d . . . 1.0 . .
C C42A 0.43488(14) 0.5270(4) 0.75632(11) 0.0169(7) Uani d . . . 1.0 . .
C C43A 0.43003(13) 0.4483(4) 0.79401(10) 0.0189(6) Uani d . . . 1.0 . .
H H43A 0.4003 0.476 0.8135 0.023 Uiso calc U . R 1.0 . .
C C44A 0.46756(14) 0.3306(4) 0.80371(11) 0.0215(7) Uani d . . . 1.0 . .
H H44A 0.464 0.2791 0.8298 0.026 Uiso calc U . R 1.0 . .
C C45A 0.51048(14) 0.2877(4) 0.77530(11) 0.0222(7) Uani d . . . 1.0 . .
H H45A 0.5367 0.2079 0.7824 0.027 Uiso calc U . R 1.0 . .
C C46A 0.51571(12) 0.3595(3) 0.73669(10) 0.0178(6) Uani d . . . 1.0 . .
C C47A 0.39724(14) 0.6645(4) 0.74833(11) 0.0244(7) Uani d . . . 1.0 . .
H H47A 0.3649 0.6666 0.7686 0.037 Uiso calc U . R 1.0 . .
H H47B 0.3814 0.6598 0.7197 0.037 Uiso calc U . R 1.0 . .
H H47C 0.4209 0.7565 0.7515 0.037 Uiso calc U . R 1.0 . .
C C48A 0.56186(14) 0.3103(4) 0.70570(11) 0.0259(7) Uani d . . . 1.0 . .
H H48A 0.5927 0.3876 0.7042 0.039 Uiso calc U . R 1.0 . .
H H48B 0.544 0.2975 0.6779 0.039 Uiso calc U . R 1.0 . .
H H48C 0.5789 0.2138 0.7149 0.039 Uiso calc U . R 1.0 . .
C C51A 0.31358(14) 0.5043(3) 0.55632(11) 0.0139(7) Uani d . . . 1.0 . .
C C52A 0.30370(13) 0.3564(4) 0.54202(10) 0.0174(7) Uani d . . . 1.0 . .
C C53A 0.26101(14) 0.3366(4) 0.51127(11) 0.0212(7) Uani d . . . 1.0 . .
H H53A 0.2523 0.2372 0.5015 0.025 Uiso calc U . R 1.0 . .
C C54A 0.23085(14) 0.4598(4) 0.49462(11) 0.0235(7) Uani d . . . 1.0 . .
H H54A 0.2012 0.4439 0.4741 0.028 Uiso calc U . R 1.0 . .
C C55A 0.24384(13) 0.6054(4) 0.50784(10) 0.0215(7) Uani d . . . 1.0 . .
H H55A 0.224 0.6891 0.4955 0.026 Uiso calc U . R 1.0 . .
C C56A 0.28560(13) 0.6310(4) 0.53894(10) 0.0173(6) Uani d . . . 1.0 . .
C C57A 0.33843(14) 0.2240(4) 0.55845(11) 0.0237(7) Uani d . . . 1.0 . .
H H57A 0.3202 0.1859 0.5843 0.036 Uiso calc U . R 1.0 . .
H H57B 0.3786 0.2566 0.5645 0.036 Uiso calc U . R 1.0 . .
H H57C 0.3391 0.1432 0.5373 0.036 Uiso calc U . R 1.0 . .
C C58A 0.29978(14) 0.7900(4) 0.55308(10) 0.0206(6) Uani d . . . 1.0 . .
H H58A 0.3384 0.8194 0.5423 0.031 Uiso calc U . R 1.0 . .
H H58B 0.3002 0.794 0.5839 0.031 Uiso calc U . R 1.0 . .
H H58C 0.27 0.8602 0.5423 0.031 Uiso calc U . R 1.0 . .
C C1B 0.09657(14) -0.0232(3) 0.37233(10) 0.0139(7) Uani d . . . 1.0 . .
C C2B 0.13999(14) -0.0240(3) 0.34163(11) 0.0154(7) Uani d . . . 1.0 . .
H H2B 0.1316 -0.0726 0.3157 0.018 Uiso calc U . R 1.0 . .
C C3B 0.19514(13) 0.0422(4) 0.34652(10) 0.0155(6) Uani d . . . 1.0 . .
C C4B 0.16188(12) 0.0989(3) 0.42023(10) 0.0141(6) Uani d . . . 1.0 . .
H H4B 0.1691 0.1335 0.448 0.017 Uiso calc U . R 1.0 . .
C C11B 0.03642(13) -0.0775(3) 0.36172(9) 0.0156(6) Uani d . . . 1.0 . .
C C12B 0.02936(13) -0.2159(3) 0.34102(10) 0.0188(6) Uani d . . . 1.0 . .
H H12B 0.0626 -0.2789 0.3368 0.023 Uiso calc U . R 1.0 . .
C C13B -0.02500(14) -0.2643(4) 0.32640(10) 0.0205(7) Uani d . . . 1.0 . .
H H13B -0.0287 -0.3592 0.3125 0.025 Uiso calc U . R 1.0 . .
C C14B -0.07358(13) -0.1728(4) 0.33228(10) 0.0182(6) Uani d . . . 1.0 . .
C C15B -0.06764(14) -0.0359(4) 0.35359(11) 0.0183(7) Uani d . . . 1.0 . .
H H15B -0.1012 0.0258 0.3581 0.022 Uiso calc U . R 1.0 . .
C C16B -0.01367(14) 0.0119(3) 0.36830(11) 0.0153(7) Uani d . . . 1.0 . .
H H16B -0.0105 0.1056 0.3829 0.018 Uiso calc U . R 1.0 . .
C C17B -0.13716(14) -0.3528(4) 0.29895(12) 0.0290(8) Uani d . . . 1.0 . .
H H17D -0.1116 -0.3607 0.2743 0.043 Uiso calc U . R 1.0 . .
H H17E -0.1781 -0.364 0.2902 0.043 Uiso calc U . R 1.0 . .
H H17F -0.1272 -0.433 0.3191 0.043 Uiso calc U . R 1.0 . .
C C31B 0.26559(12) 0.2125(3) 0.39948(9) 0.0155(6) Uani d . . . 1.0 . .
C C32B 0.31435(12) 0.1503(4) 0.42046(10) 0.0163(6) Uani d . . . 1.0 . .
C C33B 0.36314(13) 0.2356(3) 0.43122(10) 0.0182(6) Uani d . . . 1.0 . .
H H33B 0.3956 0.1891 0.4447 0.022 Uiso calc U . R 1.0 . .
C C34B 0.36405(13) 0.3895(4) 0.42209(10) 0.0191(6) Uani d . . . 1.0 . .
C C35B 0.31702(14) 0.4564(4) 0.40189(11) 0.0201(7) Uani d . . . 1.0 . .
H H35B 0.3176 0.5619 0.3957 0.024 Uiso calc U . R 1.0 . .
C C36B 0.26899(12) 0.3688(4) 0.39064(9) 0.0164(6) Uani d . . . 1.0 . .
C C37B 0.31378(14) -0.0149(4) 0.43263(12) 0.0177(7) Uani d . . . 1.0 . .
F F1B 0.27357(8) -0.0446(2) 0.46240(6) 0.0263(4) Uani d . . . 1.0 . .
F F2B 0.30166(8) -0.1075(2) 0.40019(6) 0.0236(4) Uani d . . . 1.0 . .
F F3B 0.36533(8) -0.0620(2) 0.44823(7) 0.0283(4) Uani d . . . 1.0 . .
C C38B 0.41596(16) 0.4832(4) 0.43405(13) 0.0256(8) Uani d U . D 1.0 . .
F F4B 0.4642(3) 0.4060(7) 0.4374(4) 0.067(2) Uani d U P D 0.566(13) B 1
F F5B 0.4172(3) 0.6170(7) 0.4188(4) 0.063(3) Uani d U P D 0.566(13) B 1
F F6B 0.4229(3) 0.4901(10) 0.47623(19) 0.062(2) Uani d U P D 0.566(13) B 1
F F4D 0.4647(4) 0.4211(11) 0.4190(3) 0.043(2) Uani d U P D 0.434(13) B 2
F F5D 0.4292(4) 0.5797(12) 0.4017(2) 0.047(2) Uani d U P D 0.434(13) B 2
F F6D 0.4039(3) 0.5786(12) 0.4642(3) 0.058(3) Uani d U P D 0.434(13) B 2
C C39B 0.21967(14) 0.4485(4) 0.36810(11) 0.0187(7) Uani d . . . 1.0 . .
F F7B 0.23083(9) 0.5959(2) 0.36169(7) 0.0334(5) Uani d . . . 1.0 . .
F F8B 0.16891(8) 0.4447(2) 0.38913(7) 0.0304(5) Uani d . . . 1.0 . .
F F9B 0.20910(9) 0.3888(2) 0.33016(6) 0.0315(5) Uani d . . . 1.0 . .
C C41B 0.23019(14) -0.0287(4) 0.27416(11) 0.0166(7) Uani d . . . 1.0 . .
C C42B 0.18754(14) 0.0211(4) 0.24553(11) 0.0169(7) Uani d . . . 1.0 . .
C C43B 0.18351(13) -0.0526(4) 0.20687(10) 0.0185(6) Uani d . . . 1.0 . .
H H43B 0.1539 -0.0227 0.1876 0.022 Uiso calc U . R 1.0 . .
C C44B 0.22158(14) -0.1684(4) 0.19582(11) 0.0224(7) Uani d . . . 1.0 . .
H H44B 0.2181 -0.217 0.1693 0.027 Uiso calc U . R 1.0 . .
C C45B 0.26471(13) -0.2124(4) 0.22386(10) 0.0217(7) Uani d . . . 1.0 . .
H H45B 0.2916 -0.2897 0.216 0.026 Uiso calc U . R 1.0 . .
C C46B 0.26944(12) -0.1452(4) 0.26335(10) 0.0187(6) Uani d . . . 1.0 . .
C C47B 0.14918(15) 0.1560(4) 0.25430(11) 0.0250(7) Uani d . . . 1.0 . .
H H47D 0.1284 0.1851 0.2286 0.038 Uiso calc U . R 1.0 . .
H H47E 0.1734 0.241 0.2639 0.038 Uiso calc U . R 1.0 . .
H H47F 0.1207 0.1299 0.2762 0.038 Uiso calc U . R 1.0 . .
C C48B 0.31665(14) -0.1948(4) 0.29367(11) 0.0256(7) Uani d . . . 1.0 . .
H H48D 0.3339 -0.2903 0.2839 0.038 Uiso calc U . R 1.0 . .
H H48E 0.2995 -0.2096 0.3216 0.038 Uiso calc U . R 1.0 . .
H H48F 0.3471 -0.1167 0.2951 0.038 Uiso calc U . R 1.0 . .
C C51B 0.06631(14) 0.0203(4) 0.44517(11) 0.0148(7) Uani d . . . 1.0 . .
C C52B 0.05554(13) -0.1229(4) 0.46215(10) 0.0166(6) Uani d . . . 1.0 . .
C C53B 0.01300(14) -0.1343(4) 0.49351(11) 0.0212(7) Uani d . . . 1.0 . .
H H53B 0.004 -0.2307 0.5052 0.025 Uiso calc U . R 1.0 . .
C C54B -0.01610(15) -0.0070(4) 0.50767(12) 0.0215(8) Uani d . . . 1.0 . .
H H54B -0.0459 -0.0171 0.5284 0.026 Uiso calc U . R 1.0 . .
C C55B -0.00252(13) 0.1350(4) 0.49213(10) 0.0191(7) Uani d . . . 1.0 . .
H H55B -0.022 0.2219 0.503 0.023 Uiso calc U . R 1.0 . .
C C56B 0.03946(13) 0.1520(4) 0.46070(11) 0.0161(6) Uani d . . . 1.0 . .
C C57B 0.08940(14) -0.2612(4) 0.44776(11) 0.0225(7) Uani d . . . 1.0 . .
H H57D 0.0712 -0.3027 0.4224 0.034 Uiso calc U . R 1.0 . .
H H57E 0.089 -0.3381 0.47 0.034 Uiso calc U . R 1.0 . .
H H57F 0.13 -0.2323 0.4416 0.034 Uiso calc U . R 1.0 . .
C C58B 0.05516(14) 0.3063(4) 0.44424(11) 0.0217(7) Uani d . . . 1.0 . .
H H58D 0.0288 0.3822 0.4565 0.033 Uiso calc U . R 1.0 . .
H H58E 0.0512 0.3073 0.4136 0.033 Uiso calc U . R 1.0 . .
H H58F 0.0957 0.3302 0.4519 0.033 Uiso calc U . R 1.0 . .

loop_
_atom_site_aniso_label
_atom_site_aniso_U_11
_atom_site_aniso_U_22
_atom_site_aniso_U_33
_atom_site_aniso_U_12
_atom_site_aniso_U_13
_atom_site_aniso_U_23
B1A 0.0144(15) 0.0155(16) 0.0165(18) 0.0005(13) 0.0019(13) 0.0001(13)
B1B 0.0149(16) 0.0145(16) 0.0163(18) 0.0005(13) -0.0012(13) 0.0013(12)
N1A 0.0103(13) 0.0206(14) 0.0161(14) -0.0022(10) -0.0012(10) 0.0024(11)
N2A 0.0115(12) 0.0157(12) 0.0143(15) 0.0002(10) -0.0009(10) 0.0008(10)
N1B 0.0112(13) 0.0235(14) 0.0168(15) -0.0038(10) 0.0005(10) -0.0049(11)
N2B 0.0140(12) 0.0148(12) 0.0133(14) -0.0007(10) 0.0023(10) -0.0005(10)
O1A 0.0129(10) 0.0315(12) 0.0239(12) -0.0057(9) 0.0022(9) 0.0057(9)
O1B 0.0138(10) 0.0331(13) 0.0242(12) -0.0060(9) -0.0021(9) -0.0061(10)
C1A 0.0154(15) 0.0139(14) 0.0155(18) -0.0020(12) 0.0005(13) 0.0014(12)
C2A 0.0138(15) 0.0178(15) 0.0128(18) 0.0004(11) 0.0007(12) 0.0040(11)
C3A 0.0123(14) 0.0144(14) 0.0154(16) 0.0015(11) -0.0004(11) -0.0008(12)
C4A 0.0149(13) 0.0149(14) 0.0159(15) -0.0013(11) 0.0037(11) 0.0024(11)
C11A 0.0128(14) 0.0201(15) 0.0102(15) -0.0027(11) -0.0025(11) -0.0029(11)
C12A 0.0150(14) 0.0234(16) 0.0170(16) -0.0014(12) -0.0028(11) 0.0042(12)
C13A 0.0174(15) 0.0229(16) 0.0191(16) -0.0028(12) -0.0026(12) 0.0063(12)
C14A 0.0147(14) 0.0258(16) 0.0149(16) -0.0053(12) -0.0018(11) -0.0028(13)
C15A 0.0134(14) 0.0234(15) 0.0142(17) 0.0016(12) -0.0033(12) -0.0005(13)
C16A 0.0206(16) 0.0143(15) 0.0117(19) -0.0014(11) 0.0002(14) -0.0005(10)
C17A 0.0198(16) 0.0337(19) 0.0268(19) -0.0105(14) 0.0023(13) 0.0069(15)
C31A 0.0122(13) 0.0190(15) 0.0105(15) -0.0008(11) -0.0024(10) 0.0032(11)
C32A 0.0133(14) 0.0194(15) 0.0137(15) -0.0008(11) -0.0014(11) 0.0009(11)
C33A 0.0157(15) 0.0190(15) 0.0175(17) -0.0017(12) -0.0013(12) 0.0011(13)
C34A 0.0159(14) 0.0235(16) 0.0154(15) -0.0039(12) 0.0000(12) 0.0026(12)
C35A 0.0117(13) 0.0246(16) 0.0145(15) 0.0017(11) 0.0017(11) 0.0019(12)
C36A 0.0143(13) 0.0177(15) 0.0112(15) -0.0016(11) -0.0028(11) 0.0003(11)
C37A 0.0176(15) 0.0189(16) 0.024(2) -0.0005(13) 0.0010(13) -0.0013(14)
F1A 0.0155(9) 0.0341(11) 0.0389(12) 0.0062(8) -0.0034(8) -0.0086(9)
F2A 0.0310(10) 0.0405(12) 0.0246(11) 0.0117(9) 0.0122(8) 0.0025(9)
F3A 0.0285(10) 0.0192(10) 0.0576(15) -0.0006(8) 0.0138(10) -0.0122(10)
C38A 0.0176(16) 0.0248(18) 0.028(2) -0.0024(12) 0.0002(14) 0.0015(12)
F4A 0.0417(16) 0.0305(14) 0.123(3) -0.0235(12) 0.0458(18) -0.0353(17)
F5A 0.0124(11) 0.0501(18) 0.089(3) -0.0098(10) -0.0074(13) 0.0356(17)
F6A 0.0475(19) 0.097(3) 0.0217(16) -0.0448(19) -0.0048(13) 0.0183(14)
F4C 0.046(11) 0.063(13) 0.035(8) -0.042(9) -0.012(7) 0.016(7)
F5C 0.040(10) 0.054(11) 0.048(11) 0.006(8) 0.012(8) 0.001(8)
F6C 0.025(9) 0.032(8) 0.050(11) -0.016(6) 0.002(7) 0.015(7)
C39A 0.0149(16) 0.0220(18) 0.021(2) -0.0008(11) 0.0027(14) 0.0002(12)
F7A 0.0191(9) 0.0254(10) 0.0328(11) 0.0023(7) 0.0087(8) -0.0067(8)
F8A 0.0256(10) 0.0262(10) 0.0233(11) -0.0006(8) -0.0058(8) -0.0103(8)
F9A 0.0276(10) 0.0174(9) 0.0273(10) 0.0002(7) 0.0043(8) 0.0021(8)
C41A 0.0138(14) 0.0194(15) 0.0162(19) -0.0033(11) -0.0066(12) 0.0000(12)
C42A 0.0143(16) 0.0202(15) 0.0162(19) -0.0052(12) -0.0054(13) -0.0018(13)
C43A 0.0155(14) 0.0251(17) 0.0162(17) -0.0056(13) 0.0010(12) -0.0035(13)
C44A 0.0228(15) 0.0240(17) 0.0178(16) -0.0064(13) -0.0034(12) 0.0045(13)
C45A 0.0177(15) 0.0224(16) 0.0266(18) 0.0031(12) -0.0056(13) 0.0049(13)
C46A 0.0140(13) 0.0192(15) 0.0203(17) -0.0012(12) -0.0015(12) 0.0004(12)
C47A 0.0237(17) 0.0286(18) 0.0209(17) 0.0051(14) -0.0005(13) -0.0015(13)
C48A 0.0192(15) 0.0309(18) 0.0277(19) 0.0076(13) 0.0007(13) 0.0030(15)
C51A 0.0106(14) 0.0221(17) 0.0091(18) -0.0009(11) 0.0007(12) 0.0007(11)
C52A 0.0141(14) 0.0222(16) 0.0158(17) -0.0015(12) 0.0029(12) -0.0025(12)
C53A 0.0179(15) 0.0266(17) 0.0191(18) -0.0050(12) 0.0053(12) -0.0058(13)
C54A 0.0138(15) 0.043(2) 0.0132(18) -0.0042(14) -0.0009(13) -0.0053(14)
C55A 0.0144(15) 0.0339(18) 0.0161(17) 0.0033(13) -0.0012(12) 0.0021(14)
C56A 0.0134(14) 0.0250(16) 0.0136(17) 0.0027(12) 0.0045(12) 0.0005(12)
C57A 0.0226(16) 0.0195(16) 0.0290(18) 0.0012(13) -0.0005(14) -0.0060(13)
C58A 0.0192(15) 0.0220(16) 0.0207(16) 0.0019(12) 0.0008(12) 0.0035(13)
C1B 0.0126(14) 0.0142(14) 0.0149(18) 0.0001(11) -0.0012(12) -0.0002(12)
C2B 0.0156(15) 0.0171(15) 0.0134(18) 0.0006(12) 0.0000(13) -0.0017(12)
C3B 0.0165(14) 0.0135(14) 0.0165(17) 0.0021(12) -0.0001(12) 0.0014(12)
C4B 0.0122(13) 0.0160(14) 0.0141(15) 0.0006(11) -0.0016(11) -0.0023(11)
C11B 0.0157(14) 0.0185(15) 0.0126(15) -0.0016(11) 0.0002(11) 0.0009(11)
C12B 0.0139(14) 0.0221(17) 0.0205(16) 0.0014(12) 0.0027(12) -0.0030(13)
C13B 0.0211(16) 0.0201(16) 0.0204(17) -0.0071(12) 0.0041(12) -0.0055(12)
C14B 0.0130(14) 0.0278(17) 0.0137(16) -0.0044(12) -0.0012(11) -0.0006(12)
C15B 0.0161(15) 0.0232(16) 0.0155(18) 0.0017(13) -0.0009(12) 0.0043(14)
C16B 0.0150(15) 0.0178(16) 0.0130(19) -0.0006(11) 0.0014(13) 0.0002(11)
C17B 0.0207(16) 0.037(2) 0.029(2) -0.0119(14) 0.0021(14) -0.0089(15)
C31B 0.0144(14) 0.0214(15) 0.0107(14) 0.0013(12) 0.0036(11) -0.0026(12)
C32B 0.0136(14) 0.0224(16) 0.0130(15) 0.0009(12) 0.0014(12) -0.0033(12)
C33B 0.0150(15) 0.0230(16) 0.0165(16) -0.0009(12) -0.0007(11) -0.0008(12)
C34B 0.0146(14) 0.0221(16) 0.0207(16) -0.0029(12) 0.0006(12) -0.0030(12)
C35B 0.0199(16) 0.0194(15) 0.0210(18) -0.0006(13) 0.0015(13) -0.0024(14)
C36B 0.0130(14) 0.0236(16) 0.0125(15) 0.0005(12) 0.0008(11) -0.0025(11)
C37B 0.0138(16) 0.0241(17) 0.015(2) 0.0027(12) -0.0020(14) 0.0011(12)
F1B 0.0269(10) 0.0283(10) 0.0237(11) -0.0013(8) 0.0052(8) 0.0084(8)
F2B 0.0266(9) 0.0199(9) 0.0243(10) -0.0016(7) -0.0039(8) -0.0030(8)
F3B 0.0203(9) 0.0261(10) 0.0385(12) 0.0048(8) -0.0101(8) 0.0063(9)
C38B 0.0217(17) 0.0268(17) 0.028(2) -0.0039(13) -0.0056(15) -0.0033(14)
F4B 0.032(3) 0.034(3) 0.134(6) -0.0094(19) -0.044(3) 0.023(3)
F5B 0.050(4) 0.029(3) 0.111(7) -0.020(2) -0.053(4) 0.018(3)
F6B 0.057(3) 0.086(4) 0.042(3) -0.043(3) -0.020(2) -0.004(3)
F4D 0.023(3) 0.055(4) 0.051(4) -0.004(3) 0.008(3) -0.023(3)
F5D 0.046(4) 0.056(4) 0.039(3) -0.036(3) -0.005(3) 0.009(3)
F6D 0.052(4) 0.074(6) 0.048(4) -0.043(4) 0.008(3) -0.035(4)
C39B 0.0191(15) 0.0183(16) 0.0186(18) -0.0019(13) -0.0020(12) 0.0015(13)
F7B 0.0288(10) 0.0183(10) 0.0532(14) -0.0048(8) -0.0132(10) 0.0103(9)
F8B 0.0161(9) 0.0377(12) 0.0376(12) 0.0067(8) 0.0030(8) 0.0095(9)
F9B 0.0337(11) 0.0372(11) 0.0237(11) 0.0087(9) -0.0132(8) -0.0040(8)
C41B 0.0148(15) 0.0212(15) 0.0139(18) -0.0059(12) 0.0028(12) -0.0014(12)
C42B 0.0139(15) 0.0202(15) 0.0167(19) -0.0027(12) 0.0016(13) 0.0015(13)
C43B 0.0167(14) 0.0203(17) 0.0185(17) -0.0031(12) -0.0002(12) 0.0038(13)
C44B 0.0241(16) 0.0265(17) 0.0166(16) -0.0067(13) 0.0027(12) -0.0047(13)
C45B 0.0195(15) 0.0236(16) 0.0221(17) 0.0021(13) 0.0049(12) -0.0055(13)
C46B 0.0123(13) 0.0216(15) 0.0223(17) -0.0010(12) 0.0043(12) -0.0006(13)
C47B 0.0259(17) 0.0300(18) 0.0193(17) 0.0073(14) 0.0002(13) -0.0001(14)
C48B 0.0219(16) 0.0295(18) 0.0255(19) 0.0070(13) -0.0022(13) -0.0033(14)
C51B 0.0102(15) 0.0204(16) 0.0137(19) -0.0033(11) -0.0006(13) -0.0002(12)
C52B 0.0154(14) 0.0188(15) 0.0157(16) -0.0003(12) -0.0040(12) 0.0006(12)
C53B 0.0193(15) 0.0270(17) 0.0173(17) -0.0070(13) -0.0030(13) 0.0072(12)
C54B 0.0137(15) 0.037(2) 0.0141(19) -0.0016(13) 0.0029(13) -0.0005(13)
C55B 0.0157(14) 0.0271(17) 0.0146(17) 0.0015(13) 0.0005(12) -0.0058(12)
C56B 0.0110(13) 0.0217(16) 0.0157(17) -0.0020(12) -0.0029(12) -0.0034(12)
C57B 0.0238(16) 0.0188(16) 0.0248(17) -0.0003(12) -0.0002(13) 0.0050(13)
C58B 0.0203(16) 0.0204(16) 0.0245(17) 0.0029(12) 0.0023(13) -0.0024(13)

loop_
_atom_type_symbol
_atom_type_description
_atom_type_scat_dispersion_real
_atom_type_scat_dispersion_imag
_atom_type_scat_source
C C 0.0181 0.0091 'International Tables Vol C Tables 4.2.6.8 and 6.1.1.4'
H H 0.0000 0.0000 'International Tables Vol C Tables 4.2.6.8 and 6.1.1.4'
B B 0.0090 0.0039 'International Tables Vol C Tables 4.2.6.8 and 6.1.1.4'
N N 0.0311 0.0180 'International Tables Vol C Tables 4.2.6.8 and 6.1.1.4'
O O 0.0492 0.0322 'International Tables Vol C Tables 4.2.6.8 and 6.1.1.4'
F F 0.0727 0.0534 'International Tables Vol C Tables 4.2.6.8 and 6.1.1.4'

loop_
_geom_angle_atom_site_label_1
_geom_angle_atom_site_label_2
_geom_angle_atom_site_label_3
_geom_angle_site_symmetry_1
_geom_angle_site_symmetry_3
_geom_angle
_geom_angle_publ_flag
C4A B1A C3A . . 114.9(3) ?
C4A B1A C31A . . 121.1(3) ?
C3A B1A C31A . . 124.0(3) ?
C4B B1B C3B . . 114.8(3) ?
C4B B1B C31B . . 119.9(3) ?
C3B B1B C31B . . 125.2(3) ?
C3A N1A C41A . . 126.4(3) ?
C3A N1A H1A . . 116.(3) ?
C41A N1A H1A . . 116.(3) ?
C1A N2A C4A . . 121.7(3) ?
C1A N2A C51A . . 120.2(3) ?
C4A N2A C51A . . 118.0(3) ?
C3B N1B C41B . . 127.3(3) ?
C3B N1B H1B . . 115.(3) ?
C41B N1B H1B . . 116.(3) ?
C1B N2B C4B . . 121.0(3) ?
C1B N2B C51B . . 120.8(3) ?
C4B N2B C51B . . 118.0(3) ?
C14A O1A C17A . . 116.9(2) ?
C14B O1B C17B . . 117.0(2) ?
N2A C1A C2A . . 119.8(3) ?
N2A C1A C11A . . 120.6(3) ?
C2A C1A C11A . . 119.5(3) ?
C1A C2A C3A . . 123.9(3) ?
C1A C2A H2A . . 118.0 ?
C3A C2A H2A . . 118.0 ?
N1A C3A C2A . . 120.8(3) ?
N1A C3A B1A . . 122.3(3) ?
C2A C3A B1A . . 116.8(3) ?
N2A C4A B1A . . 122.3(3) ?
N2A C4A H4A . . 118.9 ?
B1A C4A H4A . . 118.9 ?
C12A C11A C16A . . 117.4(3) ?
C12A C11A C1A . . 120.1(3) ?
C16A C11A C1A . . 122.4(3) ?
C11A C12A C13A . . 122.6(3) ?
C11A C12A H12A . . 118.7 ?
C13A C12A H12A . . 118.7 ?
C14A C13A C12A . . 118.8(3) ?
C14A C13A H13A . . 120.6 ?
C12A C13A H13A . . 120.6 ?
O1A C14A C13A . . 124.4(3) ?
O1A C14A C15A . . 115.9(3) ?
C13A C14A C15A . . 119.7(3) ?
C16A C15A C14A . . 120.6(3) ?
C16A C15A H15A . . 119.7 ?
C14A C15A H15A . . 119.7 ?
C15A C16A C11A . . 121.0(3) ?
C15A C16A H16A . . 119.5 ?
C11A C16A H16A . . 119.5 ?
O1A C17A H17A . . 109.5 ?
O1A C17A H17B . . 109.5 ?
H17A C17A H17B . . 109.5 ?
O1A C17A H17C . . 109.5 ?
H17A C17A H17C . . 109.5 ?
H17B C17A H17C . . 109.5 ?
C32A C31A C36A . . 115.3(3) ?
C32A C31A B1A . . 121.8(3) ?
C36A C31A B1A . . 122.9(3) ?
C33A C32A C31A . . 122.4(3) ?
C33A C32A C37A . . 116.8(3) ?
C31A C32A C37A . . 120.8(3) ?
C34A C33A C32A . . 119.6(3) ?
C34A C33A H33A . . 120.2 ?
C32A C33A H33A . . 120.2 ?
C33A C34A C35A . . 120.5(3) ?
C33A C34A C38A . . 120.0(3) ?
C35A C34A C38A . . 119.4(3) ?
C34A C35A C36A . . 119.2(3) ?
C34A C35A H35A . . 120.4 ?
C36A C35A H35A . . 120.4 ?
C35A C36A C31A . . 122.9(3) ?
C35A C36A C39A . . 118.1(3) ?
C31A C36A C39A . . 119.0(3) ?
F3A C37A F2A . . 106.5(3) ?
F3A C37A F1A . . 105.9(3) ?
F2A C37A F1A . . 106.7(3) ?
F3A C37A C32A . . 112.6(3) ?
F2A C37A C32A . . 111.7(3) ?
F1A C37A C32A . . 113.0(3) ?
F6C C38A F4C . . 113.8(16) ?
F6C C38A F5C . . 96.9(16) ?
F4C C38A F5C . . 102.7(17) ?
F4A C38A F6A . . 107.9(4) ?
F4A C38A F5A . . 107.0(3) ?
F6A C38A F5A . . 103.3(4) ?
F6C C38A C34A . . 113.5(9) ?
F4C C38A C34A . . 111.9(10) ?
F4A C38A C34A . . 114.1(3) ?
F5C C38A C34A . . 117.0(11) ?
F6A C38A C34A . . 112.2(3) ?
F5A C38A C34A . . 111.7(3) ?
F8A C39A F9A . . 107.3(3) ?
F8A C39A F7A . . 106.3(3) ?
F9A C39A F7A . . 106.1(3) ?
F8A C39A C36A . . 111.4(3) ?
F9A C39A C36A . . 113.1(3) ?
F7A C39A C36A . . 112.3(3) ?
C42A C41A C46A . . 120.7(3) ?
C42A C41A N1A . . 120.3(3) ?
C46A C41A N1A . . 119.0(3) ?
C43A C42A C41A . . 118.4(3) ?
C43A C42A C47A . . 120.1(3) ?
C41A C42A C47A . . 121.4(3) ?
C44A C43A C42A . . 121.3(3) ?
C44A C43A H43A . . 119.4 ?
C42A C43A H43A . . 119.4 ?
C43A C44A C45A . . 119.9(3) ?
C43A C44A H44A . . 120.1 ?
C45A C44A H44A . . 120.1 ?
C44A C45A C46A . . 120.9(3) ?
C44A C45A H45A . . 119.5 ?
C46A C45A H45A . . 119.5 ?
C45A C46A C41A . . 118.7(3) ?
C45A C46A C48A . . 120.5(3) ?
C41A C46A C48A . . 120.7(3) ?
C42A C47A H47A . . 109.5 ?
C42A C47A H47B . . 109.5 ?
H47A C47A H47B . . 109.5 ?
C42A C47A H47C . . 109.5 ?
H47A C47A H47C . . 109.5 ?
H47B C47A H47C . . 109.5 ?
C46A C48A H48A . . 109.5 ?
C46A C48A H48B . . 109.5 ?
H48A C48A H48B . . 109.5 ?
C46A C48A H48C . . 109.5 ?
H48A C48A H48C . . 109.5 ?
H48B C48A H48C . . 109.5 ?
C52A C51A C56A . . 122.8(3) ?
C52A C51A N2A . . 118.6(3) ?
C56A C51A N2A . . 118.6(3) ?
C53A C52A C51A . . 117.3(3) ?
C53A C52A C57A . . 121.1(3) ?
C51A C52A C57A . . 121.7(3) ?
C54A C53A C52A . . 121.1(3) ?
C54A C53A H53A . . 119.5 ?
C52A C53A H53A . . 119.5 ?
C55A C54A C53A . . 120.2(3) ?
C55A C54A H54A . . 119.9 ?
C53A C54A H54A . . 119.9 ?
C54A C55A C56A . . 120.9(3) ?
C54A C55A H55A . . 119.6 ?
C56A C55A H55A . . 119.6 ?
C55A C56A C51A . . 117.6(3) ?
C55A C56A C58A . . 120.6(3) ?
C51A C56A C58A . . 121.7(3) ?
C52A C57A H57A . . 109.5 ?
C52A C57A H57B . . 109.5 ?
H57A C57A H57B . . 109.5 ?
C52A C57A H57C . . 109.5 ?
H57A C57A H57C . . 109.5 ?
H57B C57A H57C . . 109.5 ?
C56A C58A H58A . . 109.5 ?
C56A C58A H58B . . 109.5 ?
H58A C58A H58B . . 109.5 ?
C56A C58A H58C . . 109.5 ?
H58A C58A H58C . . 109.5 ?
H58B C58A H58C . . 109.5 ?
N2B C1B C2B . . 119.9(3) ?
N2B C1B C11B . . 120.4(3) ?
C2B C1B C11B . . 119.6(3) ?
C1B C2B C3B . . 124.2(3) ?
C1B C2B H2B . . 117.9 ?
C3B C2B H2B . . 117.9 ?
N1B C3B C2B . . 121.4(3) ?
N1B C3B B1B . . 121.6(3) ?
C2B C3B B1B . . 116.9(3) ?
N2B C4B B1B . . 122.7(3) ?
N2B C4B H4B . . 118.6 ?
B1B C4B H4B . . 118.6 ?
C12B C11B C16B . . 117.8(3) ?
C12B C11B C1B . . 119.6(3) ?
C16B C11B C1B . . 122.3(3) ?
C13B C12B C11B . . 121.9(3) ?
C13B C12B H12B . . 119.0 ?
C11B C12B H12B . . 119.0 ?
C14B C13B C12B . . 119.4(3) ?
C14B C13B H13B . . 120.3 ?
C12B C13B H13B . . 120.3 ?
O1B C14B C13B . . 124.3(3) ?
O1B C14B C15B . . 116.1(3) ?
C13B C14B C15B . . 119.6(3) ?
C16B C15B C14B . . 121.1(3) ?
C16B C15B H15B . . 119.5 ?
C14B C15B H15B . . 119.5 ?
C15B C16B C11B . . 120.2(3) ?
C15B C16B H16B . . 119.9 ?
C11B C16B H16B . . 119.9 ?
O1B C17B H17D . . 109.5 ?
O1B C17B H17E . . 109.5 ?
H17D C17B H17E . . 109.5 ?
O1B C17B H17F . . 109.5 ?
H17D C17B H17F . . 109.5 ?
H17E C17B H17F . . 109.5 ?
C36B C31B C32B . . 115.6(3) ?
C36B C31B B1B . . 121.3(3) ?
C32B C31B B1B . . 123.0(3) ?
C33B C32B C31B . . 122.7(3) ?
C33B C32B C37B . . 117.9(3) ?
C31B C32B C37B . . 119.4(3) ?
C32B C33B C34B . . 119.4(3) ?
C32B C33B H33B . . 120.3 ?
C34B C33B H33B . . 120.3 ?
C35B C34B C33B . . 120.2(3) ?
C35B C34B C38B . . 119.9(3) ?
C33B C34B C38B . . 120.0(3) ?
C34B C35B C36B . . 119.7(3) ?
C34B C35B H35B . . 120.2 ?
C36B C35B H35B . . 120.2 ?
C35B C36B C31B . . 122.4(3) ?
C35B C36B C39B . . 116.9(3) ?
C31B C36B C39B . . 120.6(3) ?
F3B C37B F2B . . 106.1(3) ?
F3B C37B F1B . . 106.1(3) ?
F2B C37B F1B . . 106.4(3) ?
F3B C37B C32B . . 112.7(3) ?
F2B C37B C32B . . 113.0(3) ?
F1B C37B C32B . . 112.0(3) ?
F5B C38B F4B . . 119.8(6) ?
F6D C38B F4D . . 135.0(6) ?
F5B C38B F6B . . 109.5(5) ?
F4B C38B F6B . . 80.9(8) ?
F6D C38B F5D . . 101.4(6) ?
F4D C38B F5D . . 78.5(8) ?
F5B C38B C34B . . 115.6(4) ?
F4B C38B C34B . . 113.8(4) ?
F6D C38B C34B . . 112.1(4) ?
F4D C38B C34B . . 110.1(5) ?
F6B C38B C34B . . 111.7(4) ?
F5D C38B C34B . . 109.1(5) ?
C38B F4B F6B . . 50.9(5) ?
C38B F6B F4B . . 48.2(4) ?
C38B F4D F5D . . 51.7(5) ?
C38B F5D F4D . . 49.8(5) ?
F8B C39B F9B . . 106.6(3) ?
F8B C39B F7B . . 105.4(3) ?
F9B C39B F7B . . 106.2(3) ?
F8B C39B C36B . . 113.4(3) ?
F9B C39B C36B . . 112.3(3) ?
F7B C39B C36B . . 112.5(2) ?
C42B C41B C46B . . 120.8(3) ?
C42B C41B N1B . . 120.4(3) ?
C46B C41B N1B . . 118.8(3) ?
C43B C42B C41B . . 118.2(3) ?
C43B C42B C47B . . 119.6(3) ?
C41B C42B C47B . . 122.1(3) ?
C44B C43B C42B . . 121.7(3) ?
C44B C43B H43B . . 119.1 ?
C42B C43B H43B . . 119.1 ?
C45B C44B C43B . . 119.3(3) ?
C45B C44B H44B . . 120.4 ?
C43B C44B H44B . . 120.4 ?
C44B C45B C46B . . 121.2(3) ?
C44B C45B H45B . . 119.4 ?
C46B C45B H45B . . 119.4 ?
C45B C46B C41B . . 118.8(3) ?
C45B C46B C48B . . 120.5(3) ?
C41B C46B C48B . . 120.7(3) ?
C42B C47B H47D . . 109.5 ?
C42B C47B H47E . . 109.5 ?
H47D C47B H47E . . 109.5 ?
C42B C47B H47F . . 109.5 ?
H47D C47B H47F . . 109.5 ?
H47E C47B H47F . . 109.5 ?
C46B C48B H48D . . 109.5 ?
C46B C48B H48E . . 109.5 ?
H48D C48B H48E . . 109.5 ?
C46B C48B H48F . . 109.5 ?
H48D C48B H48F . . 109.5 ?
H48E C48B H48F . . 109.5 ?
C52B C51B C56B . . 122.4(3) ?
C52B C51B N2B . . 118.8(3) ?
C56B C51B N2B . . 118.8(3) ?
C51B C52B C53B . . 117.7(3) ?
C51B C52B C57B . . 121.4(3) ?
C53B C52B C57B . . 120.9(3) ?
C54B C53B C52B . . 120.6(3) ?
C54B C53B H53B . . 119.7 ?
C52B C53B H53B . . 119.7 ?
C53B C54B C55B . . 120.8(3) ?
C53B C54B H54B . . 119.6 ?
C55B C54B H54B . . 119.6 ?
C54B C55B C56B . . 120.6(3) ?
C54B C55B H55B . . 119.7 ?
C56B C55B H55B . . 119.7 ?
C55B C56B C51B . . 117.7(3) ?
C55B C56B C58B . . 120.8(3) ?
C51B C56B C58B . . 121.5(3) ?
C52B C57B H57D . . 109.5 ?
C52B C57B H57E . . 109.5 ?
H57D C57B H57E . . 109.5 ?
C52B C57B H57F . . 109.5 ?
H57D C57B H57F . . 109.5 ?
H57E C57B H57F . . 109.5 ?
C56B C58B H58D . . 109.5 ?
C56B C58B H58E . . 109.5 ?
H58D C58B H58E . . 109.5 ?
C56B C58B H58F . . 109.5 ?
H58D C58B H58F . . 109.5 ?
H58E C58B H58F . . 109.5 ?

loop_
_geom_bond_atom_site_label_1
_geom_bond_atom_site_label_2
_geom_bond_site_symmetry_2
_geom_bond_distance
_geom_bond_publ_flag
B1A C4A . 1.466(5) ?
B1A C3A . 1.527(5) ?
B1A C31A . 1.606(4) ?
B1B C4B . 1.464(4) ?
B1B C3B . 1.521(5) ?
B1B C31B . 1.599(4) ?
N1A C3A . 1.383(4) ?
N1A C41A . 1.429(4) ?
N1A H1A . 0.82(4) ?
N2A C1A . 1.361(4) ?
N2A C4A . 1.379(4) ?
N2A C51A . 1.453(4) ?
N1B C3B . 1.381(4) ?
N1B C41B . 1.427(4) ?
N1B H1B . 0.81(4) ?
N2B C1B . 1.366(4) ?
N2B C4B . 1.377(4) ?
N2B C51B . 1.448(4) ?
O1A C14A . 1.377(4) ?
O1A C17A . 1.433(4) ?
O1B C14B . 1.380(4) ?
O1B C17B . 1.431(4) ?
C1A C2A . 1.394(5) ?
C1A C11A . 1.486(4) ?
C2A C3A . 1.405(4) ?
C2A H2A . 0.95 ?
C4A H4A . 0.95 ?
C11A C12A . 1.382(4) ?
C11A C16A . 1.404(4) ?
C12A C13A . 1.401(4) ?
C12A H12A . 0.95 ?
C13A C14A . 1.385(4) ?
C13A H13A . 0.95 ?
C14A C15A . 1.394(5) ?
C15A C16A . 1.381(5) ?
C15A H15A . 0.95 ?
C16A H16A . 0.95 ?
C17A H17A . 0.98 ?
C17A H17B . 0.98 ?
C17A H17C . 0.98 ?
C31A C32A . 1.409(4) ?
C31A C36A . 1.415(4) ?
C32A C33A . 1.398(4) ?
C32A C37A . 1.511(4) ?
C33A C34A . 1.379(5) ?
C33A H33A . 0.95 ?
C34A C35A . 1.384(5) ?
C34A C38A . 1.497(4) ?
C35A C36A . 1.390(4) ?
C35A H35A . 0.95 ?
C36A C39A . 1.506(4) ?
C37A F3A . 1.335(4) ?
C37A F2A . 1.337(4) ?
C37A F1A . 1.338(4) ?
C38A F6C . 1.291(15) ?
C38A F4C . 1.296(16) ?
C38A F4A . 1.299(4) ?
C38A F5C . 1.316(16) ?
C38A F6A . 1.329(5) ?
C38A F5A . 1.333(4) ?
C39A F8A . 1.338(4) ?
C39A F9A . 1.343(4) ?
C39A F7A . 1.345(4) ?
C41A C42A . 1.405(5) ?
C41A C46A . 1.408(4) ?
C42A C43A . 1.390(5) ?
C42A C47A . 1.507(5) ?
C43A C44A . 1.380(5) ?
C43A H43A . 0.95 ?
C44A C45A . 1.385(5) ?
C44A H44A . 0.95 ?
C45A C46A . 1.387(5) ?
C45A H45A . 0.95 ?
C46A C48A . 1.507(4) ?
C47A H47A . 0.98 ?
C47A H47B . 0.98 ?
C47A H47C . 0.98 ?
C48A H48A . 0.98 ?
C48A H48B . 0.98 ?
C48A H48C . 0.98 ?
C51A C52A . 1.399(4) ?
C51A C56A . 1.400(4) ?
C52A C53A . 1.392(5) ?
C52A C57A . 1.504(5) ?
C53A C54A . 1.390(5) ?
C53A H53A . 0.95 ?
C54A C55A . 1.383(5) ?
C54A H54A . 0.95 ?
C55A C56A . 1.392(5) ?
C55A H55A . 0.95 ?
C56A C58A . 1.507(5) ?
C57A H57A . 0.98 ?
C57A H57B . 0.98 ?
C57A H57C . 0.98 ?
C58A H58A . 0.98 ?
C58A H58B . 0.98 ?
C58A H58C . 0.98 ?
C1B C2B . 1.391(5) ?
C1B C11B . 1.493(4) ?
C2B C3B . 1.396(4) ?
C2B H2B . 0.95 ?
C4B H4B . 0.95 ?
C11B C12B . 1.395(4) ?
C11B C16B . 1.404(4) ?
C12B C13B . 1.392(4) ?
C12B H12B . 0.95 ?
C13B C14B . 1.384(5) ?
C13B H13B . 0.95 ?
C14B C15B . 1.390(5) ?
C15B C16B . 1.383(5) ?
C15B H15B . 0.95 ?
C16B H16B . 0.95 ?
C17B H17D . 0.98 ?
C17B H17E . 0.98 ?
C17B H17F . 0.98 ?
C31B C36B . 1.408(4) ?
C31B C32B . 1.408(4) ?
C32B C33B . 1.386(4) ?
C32B C37B . 1.507(5) ?
C33B C34B . 1.387(5) ?
C33B H33B . 0.95 ?
C34B C35B . 1.383(5) ?
C34B C38B . 1.494(5) ?
C35B C36B . 1.388(4) ?
C35B H35B . 0.95 ?
C36B C39B . 1.508(4) ?
C37B F3B . 1.343(4) ?
C37B F2B . 1.344(4) ?
C37B F1B . 1.344(4) ?
C38B F5B . 1.275(7) ?
C38B F4B . 1.300(7) ?
C38B F6D . 1.305(7) ?
C38B F4D . 1.330(8) ?
C38B F6B . 1.352(7) ?
C38B F5D . 1.367(8) ?
F4B F6B . 1.722(14) ?
F4D F5D . 1.707(16) ?
C39B F8B . 1.338(4) ?
C39B F9B . 1.339(4) ?
C39B F7B . 1.339(4) ?
C41B C42B . 1.403(5) ?
C41B C46B . 1.405(5) ?
C42B C43B . 1.394(5) ?
C42B C47B . 1.502(5) ?
C43B C44B . 1.385(5) ?
C43B H43B . 0.95 ?
C44B C45B . 1.384(5) ?
C44B H44B . 0.95 ?
C45B C46B . 1.393(5) ?
C45B H45B . 0.95 ?
C46B C48B . 1.511(4) ?
C47B H47D . 0.98 ?
C47B H47E . 0.98 ?
C47B H47F . 0.98 ?
C48B H48D . 0.98 ?
C48B H48E . 0.98 ?
C48B H48F . 0.98 ?
C51B C52B . 1.395(5) ?
C51B C56B . 1.402(5) ?
C52B C53B . 1.396(5) ?
C52B C57B . 1.514(4) ?
C53B C54B . 1.380(5) ?
C53B H53B . 0.95 ?
C54B C55B . 1.381(5) ?
C54B H54B . 0.95 ?
C55B C56B . 1.393(5) ?
C55B H55B . 0.95 ?
C56B C58B . 1.501(5) ?
C57B H57D . 0.98 ?
C57B H57E . 0.98 ?
C57B H57F . 0.98 ?
C58B H58D . 0.98 ?
C58B H58E . 0.98 ?
C58B H58F . 0.98 ?

loop_
_geom_torsion_atom_site_label_1
_geom_torsion_atom_site_label_2
_geom_torsion_atom_site_label_3
_geom_torsion_atom_site_label_4
_geom_torsion_site_symmetry_1
_geom_torsion_site_symmetry_2
_geom_torsion_site_symmetry_3
_geom_torsion_site_symmetry_4
_geom_torsion
_geom_torsion_publ_flag
C4A N2A C1A C2A . . . . -5.3(4) ?
C51A N2A C1A C2A . . . . 172.1(3) ?
C4A N2A C1A C11A . . . . 171.4(3) ?
C51A N2A C1A C11A . . . . -11.2(4) ?
N2A C1A C2A C3A . . . . 5.4(5) ?
C11A C1A C2A C3A . . . . -171.3(3) ?
C41A N1A C3A C2A . . . . 6.7(5) ?
C41A N1A C3A B1A . . . . -174.6(3) ?
C1A C2A C3A N1A . . . . 179.4(3) ?
C1A C2A C3A B1A . . . . 0.6(5) ?
C4A B1A C3A N1A . . . . 174.9(3) ?
C31A B1A C3A N1A . . . . -6.9(5) ?
C4A B1A C3A C2A . . . . -6.3(4) ?
C31A B1A C3A C2A . . . . 171.9(3) ?
C1A N2A C4A B1A . . . . -0.9(4) ?
C51A N2A C4A B1A . . . . -178.4(3) ?
C3A B1A C4A N2A . . . . 6.6(4) ?
C31A B1A C4A N2A . . . . -171.6(3) ?
N2A C1A C11A C12A . . . . 134.1(3) ?
C2A C1A C11A C12A . . . . -49.1(4) ?
N2A C1A C11A C16A . . . . -51.6(4) ?
C2A C1A C11A C16A . . . . 125.1(3) ?
C16A C11A C12A C13A . . . . -0.7(5) ?
C1A C11A C12A C13A . . . . 173.9(3) ?
C11A C12A C13A C14A . . . . -0.2(5) ?
C17A O1A C14A C13A . . . . -4.8(4) ?
C17A O1A C14A C15A . . . . 175.1(3) ?
C12A C13A C14A O1A . . . . -179.3(3) ?
C12A C13A C14A C15A . . . . 0.8(5) ?
O1A C14A C15A C16A . . . . 179.5(3) ?
C13A C14A C15A C16A . . . . -0.5(5) ?
C14A C15A C16A C11A . . . . -0.3(5) ?
C12A C11A C16A C15A . . . . 0.9(5) ?
C1A C11A C16A C15A . . . . -173.5(3) ?
C4A B1A C31A C32A . . . . 94.5(4) ?
C3A B1A C31A C32A . . . . -83.6(4) ?
C4A B1A C31A C36A . . . . -82.5(4) ?
C3A B1A C31A C36A . . . . 99.5(4) ?
C36A C31A C32A C33A . . . . -0.2(4) ?
B1A C31A C32A C33A . . . . -177.4(3) ?
C36A C31A C32A C37A . . . . 179.4(3) ?
B1A C31A C32A C37A . . . . 2.2(4) ?
C31A C32A C33A C34A . . . . -1.2(5) ?
C37A C32A C33A C34A . . . . 179.1(3) ?
C32A C33A C34A C35A . . . . 1.6(5) ?
C32A C33A C34A C38A . . . . -179.1(3) ?
C33A C34A C35A C36A . . . . -0.5(5) ?
C38A C34A C35A C36A . . . . -179.8(3) ?
C34A C35A C36A C31A . . . . -1.0(5) ?
C34A C35A C36A C39A . . . . 177.0(3) ?
C32A C31A C36A C35A . . . . 1.3(4) ?
B1A C31A C36A C35A . . . . 178.5(3) ?
C32A C31A C36A C39A . . . . -176.7(3) ?
B1A C31A C36A C39A . . . . 0.5(4) ?
C33A C32A C37A F3A . . . . 3.3(4) ?
C31A C32A C37A F3A . . . . -176.4(3) ?
C33A C32A C37A F2A . . . . -116.5(3) ?
C31A C32A C37A F2A . . . . 63.8(4) ?
C33A C32A C37A F1A . . . . 123.2(3) ?
C31A C32A C37A F1A . . . . -56.5(4) ?
C33A C34A C38A F6C . . . . -56.8(14) ?
C35A C34A C38A F6C . . . . 122.5(14) ?
C33A C34A C38A F4C . . . . 73.6(17) ?
C35A C34A C38A F4C . . . . -107.2(17) ?
C33A C34A C38A F4A . . . . 9.1(5) ?
C35A C34A C38A F4A . . . . -171.6(3) ?
C33A C34A C38A F5C . . . . -168.4(15) ?
C35A C34A C38A F5C . . . . 10.9(15) ?
C33A C34A C38A F6A . . . . -113.9(4) ?
C35A C34A C38A F6A . . . . 65.4(4) ?
C33A C34A C38A F5A . . . . 130.7(4) ?
C35A C34A C38A F5A . . . . -50.0(5) ?
C35A C36A C39A F8A . . . . -109.8(3) ?
C31A C36A C39A F8A . . . . 68.3(4) ?
C35A C36A C39A F9A . . . . 129.2(3) ?
C31A C36A C39A F9A . . . . -52.7(4) ?
C35A C36A C39A F7A . . . . 9.2(4) ?
C31A C36A C39A F7A . . . . -172.7(3) ?
C3A N1A C41A C42A . . . . -68.1(4) ?
C3A N1A C41A C46A . . . . 113.5(3) ?
C46A C41A C42A C43A . . . . -3.8(4) ?
N1A C41A C42A C43A . . . . 177.9(3) ?
C46A C41A C42A C47A . . . . 173.7(3) ?
N1A C41A C42A C47A . . . . -4.6(4) ?
C41A C42A C43A C44A . . . . 3.5(5) ?
C47A C42A C43A C44A . . . . -174.1(3) ?
C42A C43A C44A C45A . . . . -1.0(5) ?
C43A C44A C45A C46A . . . . -1.3(5) ?
C44A C45A C46A C41A . . . . 0.9(5) ?
C44A C45A C46A C48A . . . . -178.9(3) ?
C42A C41A C46A C45A . . . . 1.7(4) ?
N1A C41A C46A C45A . . . . -180.0(3) ?
C42A C41A C46A C48A . . . . -178.5(3) ?
N1A C41A C46A C48A . . . . -0.2(4) ?
C1A N2A C51A C52A . . . . -68.1(4) ?
C4A N2A C51A C52A . . . . 109.4(3) ?
C1A N2A C51A C56A . . . . 112.9(3) ?
C4A N2A C51A C56A . . . . -69.6(4) ?
C56A C51A C52A C53A . . . . -4.7(5) ?
N2A C51A C52A C53A . . . . 176.4(3) ?
C56A C51A C52A C57A . . . . 174.2(3) ?
N2A C51A C52A C57A . . . . -4.8(5) ?
C51A C52A C53A C54A . . . . 2.0(5) ?
C57A C52A C53A C54A . . . . -176.9(3) ?
C52A C53A C54A C55A . . . . 1.4(5) ?
C53A C54A C55A C56A . . . . -2.3(5) ?
C54A C55A C56A C51A . . . . -0.2(5) ?
C54A C55A C56A C58A . . . . 179.7(3) ?
C52A C51A C56A C55A . . . . 3.8(5) ?
N2A C51A C56A C55A . . . . -177.2(3) ?
C52A C51A C56A C58A . . . . -176.1(3) ?
N2A C51A C56A C58A . . . . 2.8(5) ?
C4B N2B C1B C2B . . . . 3.3(4) ?
C51B N2B C1B C2B . . . . -172.7(3) ?
C4B N2B C1B C11B . . . . -173.4(3) ?
C51B N2B C1B C11B . . . . 10.6(4) ?
N2B C1B C2B C3B . . . . -5.4(5) ?
C11B C1B C2B C3B . . . . 171.3(3) ?
C41B N1B C3B C2B . . . . -3.8(5) ?
C41B N1B C3B B1B . . . . 177.2(3) ?
C1B C2B C3B N1B . . . . -177.8(3) ?
C1B C2B C3B B1B . . . . 1.2(5) ?
C4B B1B C3B N1B . . . . -176.5(3) ?
C31B B1B C3B N1B . . . . 5.3(5) ?
C4B B1B C3B C2B . . . . 4.5(4) ?
C31B B1B C3B C2B . . . . -173.7(3) ?
C1B N2B C4B B1B . . . . 2.9(4) ?
C51B N2B C4B B1B . . . . 179.0(3) ?
C3B B1B C4B N2B . . . . -6.6(4) ?
C31B B1B C4B N2B . . . . 171.7(3) ?
N2B C1B C11B C12B . . . . -134.5(3) ?
C2B C1B C11B C12B . . . . 48.9(4) ?
N2B C1B C11B C16B . . . . 51.5(4) ?
C2B C1B C11B C16B . . . . -125.1(3) ?
C16B C11B C12B C13B . . . . 1.3(5) ?
C1B C11B C12B C13B . . . . -173.0(3) ?
C11B C12B C13B C14B . . . . 0.3(5) ?
C17B O1B C14B C13B . . . . 4.0(4) ?
C17B O1B C14B C15B . . . . -175.8(3) ?
C12B C13B C14B O1B . . . . 178.6(3) ?
C12B C13B C14B C15B . . . . -1.6(5) ?
O1B C14B C15B C16B . . . . -178.9(3) ?
C13B C14B C15B C16B . . . . 1.3(5) ?
C14B C15B C16B C11B . . . . 0.3(5) ?
C12B C11B C16B C15B . . . . -1.5(5) ?
C1B C11B C16B C15B . . . . 172.5(3) ?
C4B B1B C31B C36B . . . . -91.6(4) ?
C3B B1B C31B C36B . . . . 86.4(4) ?
C4B B1B C31B C32B . . . . 84.5(4) ?
C3B B1B C31B C32B . . . . -97.4(4) ?
C36B C31B C32B C33B . . . . -1.1(4) ?
B1B C31B C32B C33B . . . . -177.4(3) ?
C36B C31B C32B C37B . . . . 177.8(3) ?
B1B C31B C32B C37B . . . . 1.5(4) ?
C31B C32B C33B C34B . . . . 1.6(5) ?
C37B C32B C33B C34B . . . . -177.3(3) ?
C32B C33B C34B C35B . . . . -0.9(5) ?
C32B C33B C34B C38B . . . . 179.1(3) ?
C33B C34B C35B C36B . . . . -0.3(5) ?
C38B C34B C35B C36B . . . . 179.7(3) ?
C34B C35B C36B C31B . . . . 0.8(5) ?
C34B C35B C36B C39B . . . . -179.1(3) ?
C32B C31B C36B C35B . . . . -0.2(4) ?
B1B C31B C36B C35B . . . . 176.2(3) ?
C32B C31B C36B C39B . . . . 179.7(3) ?
B1B C31B C36B C39B . . . . -3.9(4) ?
C33B C32B C37B F3B . . . . -7.8(4) ?
C31B C32B C37B F3B . . . . 173.3(3) ?
C33B C32B C37B F2B . . . . -128.0(3) ?
C31B C32B C37B F2B . . . . 53.0(4) ?
C33B C32B C37B F1B . . . . 111.8(3) ?
C31B C32B C37B F1B . . . . -67.1(4) ?
C35B C34B C38B F5B . . . . -10.5(8) ?
C33B C34B C38B F5B . . . . 169.5(7) ?
C35B C34B C38B F4B . . . . -154.9(6) ?
C33B C34B C38B F4B . . . . 25.0(7) ?
C35B C34B C38B F6D . . . . 69.2(7) ?
C33B C34B C38B F6D . . . . -110.8(7) ?
C35B C34B C38B F4D . . . . -126.7(6) ?
C33B C34B C38B F4D . . . . 53.3(7) ?
C35B C34B C38B F6B . . . . 115.6(6) ?
C33B C34B C38B F6B . . . . -64.4(6) ?
C35B C34B C38B F5D . . . . -42.3(7) ?
C33B C34B C38B F5D . . . . 137.7(6) ?
F5B C38B F4B F6B . . . . 107.3(7) ?
C34B C38B F4B F6B . . . . -109.8(5) ?
F5B C38B F6B F4B . . . . -118.5(6) ?
C34B C38B F6B F4B . . . . 112.1(5) ?
F6D C38B F4D F5D . . . . -94.7(10) ?
C34B C38B F4D F5D . . . . 106.3(6) ?
F6D C38B F5D F4D . . . . 134.0(7) ?
C34B C38B F5D F4D . . . . -107.5(5) ?
C35B C36B C39B F8B . . . . -118.4(3) ?
C31B C36B C39B F8B . . . . 61.7(4) ?
C35B C36B C39B F9B . . . . 120.7(3) ?
C31B C36B C39B F9B . . . . -59.2(4) ?
C35B C36B C39B F7B . . . . 1.0(4) ?
C31B C36B C39B F7B . . . . -178.9(3) ?
C3B N1B C41B C42B . . . . 65.0(4) ?
C3B N1B C41B C46B . . . . -117.2(3) ?
C46B C41B C42B C43B . . . . 2.8(4) ?
N1B C41B C42B C43B . . . . -179.3(3) ?
C46B C41B C42B C47B . . . . -173.4(3) ?
N1B C41B C42B C47B . . . . 4.4(5) ?
C41B C42B C43B C44B . . . . -2.4(5) ?
C47B C42B C43B C44B . . . . 173.9(3) ?
C42B C43B C44B C45B . . . . 0.1(5) ?
C43B C44B C45B C46B . . . . 1.8(5) ?
C44B C45B C46B C41B . . . . -1.3(5) ?
C44B C45B C46B C48B . . . . 179.8(3) ?
C42B C41B C46B C45B . . . . -1.0(4) ?
N1B C41B C46B C45B . . . . -178.9(3) ?
C42B C41B C46B C48B . . . . 177.9(3) ?
N1B C41B C46B C48B . . . . 0.0(4) ?
C1B N2B C51B C52B . . . . 69.3(4) ?
C4B N2B C51B C52B . . . . -106.8(3) ?
C1B N2B C51B C56B . . . . -113.0(3) ?
C4B N2B C51B C56B . . . . 70.9(4) ?
C56B C51B C52B C53B . . . . 5.0(5) ?
N2B C51B C52B C53B . . . . -177.3(3) ?
C56B C51B C52B C57B . . . . -173.9(3) ?
N2B C51B C52B C57B . . . . 3.7(5) ?
C51B C52B C53B C54B . . . . -1.5(5) ?
C57B C52B C53B C54B . . . . 177.4(3) ?
C52B C53B C54B C55B . . . . -2.1(5) ?
C53B C54B C55B C56B . . . . 2.3(5) ?
C54B C55B C56B C51B . . . . 1.1(5) ?
C54B C55B C56B C58B . . . . -178.9(3) ?
C52B C51B C56B C55B . . . . -4.8(5) ?
N2B C51B C56B C55B . . . . 177.5(3) ?
C52B C51B C56B C58B . . . . 175.1(3) ?
N2B C51B C56B C58B . . . . -2.5(5) ?
